data_7038814
loop_
_publ_author_name
'Sekine, Yoshihiro'
'Kosaka, Wataru'
'Kano, Hirohisa'
'Dou, Changxiao'
'Yokoyama, Taiga'
'Miyasaka, Hitoshi'

_publ_section_title
;
 trans-Heteroleptic carboxylate-bridged paddlewheel diruthenium(ii, ii)
 complexes with 2,6-bis(trifluoromethyl)benzoate ligands.
;
_journal_issue 17
_journal_name_full 'Dalton transactions (Cambridge, England : 2003)'
_journal_page_first 7427
_journal_page_last 7434
_journal_paper_doi 10.1039/c6dt00569a
_journal_volume 45
_journal_year 2016
_chemical_formula_moiety 'C36 H40 F12 O10 Ru2'
_chemical_formula_sum 'C36 H40 F12 O10 Ru2'
_chemical_formula_weight 1062.83
_space_group_crystal_system monoclinic
_space_group_IT_number 14
_space_group_name_Hall '-P 2yn'
_space_group_name_H-M_alt 'P 1 21/n 1'
_symmetry_space_group_name_Hall '-P 2yn'
_symmetry_space_group_name_H-M 'P 1 21/n 1'
_atom_sites_solution_hydrogens geom
_atom_sites_solution_primary direct
_atom_sites_solution_secondary difmap
_audit_update_record
;
2016-02-26 deposited with the CCDC.
2016-03-14 downloaded from the CCDC.
;
_cell_angle_alpha 90.0000
_cell_angle_beta 98.218(5)
_cell_angle_gamma 90.0000
_cell_formula_units_Z 2
_cell_length_a 11.642(2)
_cell_length_b 9.6284(16)
_cell_length_c 18.579(4)
_cell_measurement_reflns_used 9419
_cell_measurement_temperature 123
_cell_measurement_theta_max 27.50
_cell_measurement_theta_min 3.03
_cell_volume 2061.2(7)
_computing_cell_refinement CrystalClear
_computing_data_collection 'CrystalClear (Rigaku/MSC Inc., 2006)'
_computing_data_reduction CrystalClear
_computing_molecular_graphics 'CrystalStructure 4.2.1'
_computing_publication_material 'CrystalStructure 4.2.1 (Rigaku, 2016)'
_computing_structure_refinement 'SHELXL Version 2014/7 (Sheldrick, 2008)'
_computing_structure_solution 'SHELXS97 (Sheldrick, 2008)'
_diffrn_ambient_temperature 123
_diffrn_detector_area_resol_mean 7.314
_diffrn_measured_fraction_theta_full 0.996
_diffrn_measured_fraction_theta_max 0.988
_diffrn_measurement_device_type 'Rigaku Mercury70'
_diffrn_measurement_method \w
_diffrn_radiation_type 'Mo K\a'
_diffrn_radiation_wavelength 0.71070
_diffrn_reflns_av_R_equivalents 0.0486
_diffrn_reflns_Laue_measured_fraction_full 0.996
_diffrn_reflns_Laue_measured_fraction_max 0.988
_diffrn_reflns_limit_h_max 15
_diffrn_reflns_limit_h_min -14
_diffrn_reflns_limit_k_max 12
_diffrn_reflns_limit_k_min -12
_diffrn_reflns_limit_l_max 24
_diffrn_reflns_limit_l_min -20
_diffrn_reflns_number 21272
_diffrn_reflns_point_group_measured_fraction_full 0.996
_diffrn_reflns_point_group_measured_fraction_max 0.988
_diffrn_reflns_theta_full 25.241
_diffrn_reflns_theta_max 27.481
_diffrn_reflns_theta_min 3.063
_diffrn_standards_number 0
_exptl_absorpt_coefficient_mu 0.841
_exptl_absorpt_correction_T_max 0.862
_exptl_absorpt_correction_T_min 0.682
_exptl_absorpt_correction_type multi-scan
_exptl_absorpt_process_details 'REQAB (Rigaku, 1998)'
_exptl_crystal_colour brown
_exptl_crystal_density_diffrn 1.712
_exptl_crystal_density_method 'not measured'
_exptl_crystal_description block
_exptl_crystal_F_000 1064.00
_exptl_crystal_size_max 0.370
_exptl_crystal_size_mid 0.300
_exptl_crystal_size_min 0.176
_refine_diff_density_max 2.31
_refine_diff_density_min -2.75
_refine_ls_extinction_method none
_refine_ls_goodness_of_fit_ref 1.072
_refine_ls_hydrogen_treatment constr
_refine_ls_number_parameters 271
_refine_ls_number_reflns 4680
_refine_ls_number_restraints 247
_refine_ls_R_factor_all 0.0536
_refine_ls_R_factor_gt 0.0506
_refine_ls_shift/su_max 0.001
_refine_ls_structure_factor_coef Fsqd
_refine_ls_weighting_details 'w = 1/[\s^2^(Fo^2^)+(0.0770P)^2^+6.6790P] where P=(Fo^2^+2Fc^2^)/3'
_refine_ls_weighting_scheme calc
_refine_ls_wR_factor_gt 0.1338
_refine_ls_wR_factor_ref 0.1375
_reflns_Friedel_coverage 0.000
_reflns_number_gt 4307
_reflns_number_total 4680
_reflns_threshold_expression F^2^>2.0\s(F^2^)
_cod_data_source_file c6dt00569a2.cif
_cod_data_source_block Ru2(CF3)2PhCO2(piv)2(THF)2
_cod_depositor_comments 'Adding full bibliography for 7038810--7038815.cif.'
_cod_original_cell_volume 2061.1(7)
_cod_database_code 7038814

loop_
_space_group_symop_id
_space_group_symop_operation_xyz
1 +X,+Y,+Z
2 1/2-X,1/2+Y,1/2-Z
3 -X,-Y,-Z
4 -1/2+X,-1/2-Y,-1/2+Z

loop_
_atom_site_label
_atom_site_type_symbol
_atom_site_fract_x
_atom_site_fract_y
_atom_site_fract_z
_atom_site_U_iso_or_equiv
_atom_site_adp_type
_atom_site_occupancy
_atom_site_site_symmetry_order
_atom_site_calc_flag
_atom_site_refinement_flags_posn
_atom_site_refinement_flags_adp
Ru1 Ru -0.03908(2) 0.54242(3) 0.54787(2) 0.01604(12) Uani 1 1 d . U
F1 F 0.0041(2) 0.1567(3) 0.63833(13) 0.0331(5) Uani 1 1 d . U
F2 F 0.0558(3) 0.0469(3) 0.73835(17) 0.0423(7) Uani 1 1 d . U
F3 F 0.0330(2) 0.2683(3) 0.73974(14) 0.0374(6) Uani 1 1 d . U
F4 F 0.4014(2) 0.3206(3) 0.51954(14) 0.0430(6) Uani 1 1 d . U
F5 F 0.3445(2) 0.4969(3) 0.57705(16) 0.0392(6) Uani 1 1 d . U
F6 F 0.5136(2) 0.4104(3) 0.60936(16) 0.0427(6) Uani 1 1 d . U
O1 O 0.0794(2) 0.4289(3) 0.61798(13) 0.0199(5) Uani 1 1 d . U
O2 O 0.1526(2) 0.3384(3) 0.52280(13) 0.0203(5) Uani 1 1 d . U
O3 O 0.0770(2) 0.7050(3) 0.55729(14) 0.0218(5) Uani 1 1 d . U
O4 O 0.1539(2) 0.6229(3) 0.46213(14) 0.0211(5) Uani 1 1 d . U
O5 O -0.1299(3) 0.6314(3) 0.64248(18) 0.0390(6) Uani 1 1 d . U
C1 C 0.1486(3) 0.3522(4) 0.59000(19) 0.0199(5) Uani 1 1 d . U
C2 C 0.2355(3) 0.2704(4) 0.64148(19) 0.0222(5) Uani 1 1 d . U
C3 C 0.1994(3) 0.1825(4) 0.6942(2) 0.0258(6) Uani 1 1 d . U
C4 C 0.0736(4) 0.1651(4) 0.7022(2) 0.0300(6) Uani 1 1 d . U
C5 C 0.2804(4) 0.1072(4) 0.7413(2) 0.0307(6) Uani 1 1 d . U
H5 H 0.2549 0.0488 0.7771 0.037 Uiso 1 1 calc R U
C6 C 0.3973(4) 0.1169(5) 0.7363(2) 0.0334(7) Uani 1 1 d . U
H6 H 0.4521 0.0643 0.7680 0.040 Uiso 1 1 calc R U
C7 C 0.4342(4) 0.2035(4) 0.6850(2) 0.0306(6) Uani 1 1 d . U
H7 H 0.5147 0.2105 0.6817 0.037 Uiso 1 1 calc R U
C8 C 0.3548(3) 0.2805(4) 0.6381(2) 0.0259(6) Uani 1 1 d . U
C9 C 0.4020(3) 0.3764(5) 0.5855(2) 0.0312(6) Uani 1 1 d . U
C10 C 0.1491(3) 0.7117(4) 0.5119(2) 0.0221(5) Uani 1 1 d . U
C11 C 0.2326(3) 0.8355(4) 0.5185(2) 0.0292(6) Uani 1 1 d . U
C12 C 0.1612(4) 0.9681(4) 0.5167(3) 0.0344(9) Uani 1 1 d . U
H12A H 0.1152 0.9673 0.5570 0.041 Uiso 1 1 calc R U
H12B H 0.2131 1.0486 0.5216 0.041 Uiso 1 1 calc R U
H12C H 0.1091 0.9737 0.4705 0.041 Uiso 1 1 calc R U
C13 C 0.3038(5) 0.8362(5) 0.4563(3) 0.0482(11) Uani 1 1 d . U
H13A H 0.3497 0.7507 0.4576 0.058 Uiso 1 1 calc R U
H13B H 0.2518 0.8417 0.4100 0.058 Uiso 1 1 calc R U
H13C H 0.3559 0.9166 0.4611 0.058 Uiso 1 1 calc R U
C14 C 0.3104(5) 0.8270(5) 0.5926(3) 0.0469(11) Uani 1 1 d . U
H14A H 0.2619 0.8267 0.6316 0.056 Uiso 1 1 calc R U
H14B H 0.3564 0.7415 0.5950 0.056 Uiso 1 1 calc R U
H14C H 0.3625 0.9074 0.5985 0.056 Uiso 1 1 calc R U
C15 C -0.2301(6) 0.5621(7) 0.6595(4) 0.0583(9) Uani 1 1 d . U
H15A H -0.2080 0.4843 0.6935 0.070 Uiso 1 1 calc R U
H15B H -0.2764 0.5248 0.6148 0.070 Uiso 1 1 calc R U
C16 C -0.2978(6) 0.6687(7) 0.6939(4) 0.0706(10) Uani 1 1 d . U
H16A H -0.3823 0.6520 0.6816 0.085 Uiso 1 1 calc R U
H16B H -0.2769 0.6680 0.7475 0.085 Uiso 1 1 calc R U
C17 C -0.2666(6) 0.7935(8) 0.6647(4) 0.0724(10) Uani 1 1 d . U
H17A H -0.2678 0.8689 0.7009 0.087 Uiso 1 1 calc R U
H17B H -0.3225 0.8172 0.6212 0.087 Uiso 1 1 calc R U
C18 C -0.1476(5) 0.7797(6) 0.6444(3) 0.0535(8) Uani 1 1 d . U
H18A H -0.1433 0.8220 0.5963 0.064 Uiso 1 1 calc R U
H18B H -0.0891 0.8242 0.6812 0.064 Uiso 1 1 calc R U

loop_
_atom_site_aniso_label
_atom_site_aniso_U_11
_atom_site_aniso_U_22
_atom_site_aniso_U_33
_atom_site_aniso_U_23
_atom_site_aniso_U_13
_atom_site_aniso_U_12
Ru1 0.01713(18) 0.01698(17) 0.01373(17) -0.00103(9) 0.00125(11) 0.00043(9)
F1 0.0277(11) 0.0357(12) 0.0336(12) 0.0041(10) -0.0028(9) -0.0054(10)
F2 0.0409(14) 0.0393(14) 0.0468(15) 0.0195(11) 0.0063(12) -0.0065(11)
F3 0.0393(13) 0.0424(13) 0.0329(12) 0.0019(10) 0.0130(10) 0.0016(11)
F4 0.0378(13) 0.0598(16) 0.0324(12) 0.0041(12) 0.0085(10) 0.0016(12)
F5 0.0290(12) 0.0328(12) 0.0551(16) 0.0135(12) 0.0037(11) -0.0014(11)
F6 0.0218(11) 0.0523(15) 0.0529(15) 0.0078(13) 0.0021(11) -0.0047(11)
O1 0.0203(10) 0.0217(10) 0.0169(10) 0.0003(9) 0.0001(8) 0.0021(9)
O2 0.0197(10) 0.0218(11) 0.0188(10) -0.0001(9) 0.0009(8) 0.0025(9)
O3 0.0225(11) 0.0199(10) 0.0226(11) -0.0037(9) 0.0022(9) -0.0024(9)
O4 0.0211(10) 0.0195(10) 0.0230(11) -0.0010(9) 0.0037(9) -0.0013(9)
O5 0.0424(14) 0.0384(14) 0.0403(14) -0.0078(12) 0.0202(12) 0.0010(12)
C1 0.0190(10) 0.0209(10) 0.0187(10) 0.0003(9) -0.0004(9) 0.0002(9)
C2 0.0220(11) 0.0230(11) 0.0201(10) -0.0008(9) -0.0018(9) 0.0006(9)
C3 0.0278(11) 0.0270(11) 0.0210(11) 0.0024(10) -0.0014(10) -0.0003(10)
C4 0.0318(13) 0.0308(13) 0.0269(13) 0.0057(11) 0.0024(11) -0.0024(12)
C5 0.0319(13) 0.0329(13) 0.0252(13) 0.0053(11) -0.0037(11) 0.0011(12)
C6 0.0313(13) 0.0360(14) 0.0296(13) 0.0056(12) -0.0065(12) 0.0034(12)
C7 0.0259(12) 0.0336(13) 0.0300(13) 0.0022(12) -0.0042(11) 0.0028(12)
C8 0.0224(11) 0.0285(11) 0.0256(11) 0.0008(10) -0.0008(10) 0.0014(10)
C9 0.0234(12) 0.0358(13) 0.0337(13) 0.0040(12) 0.0016(11) 0.0005(11)
C10 0.0212(10) 0.0200(10) 0.0247(11) -0.0010(9) 0.0015(9) -0.0024(9)
C11 0.0276(13) 0.0243(13) 0.0352(14) -0.0036(12) 0.0029(12) -0.0061(11)
C12 0.035(2) 0.0250(17) 0.042(2) -0.0011(15) 0.0001(17) -0.0035(15)
C13 0.046(2) 0.041(2) 0.062(2) -0.014(2) 0.024(2) -0.0187(19)
C14 0.044(2) 0.034(2) 0.054(2) -0.0009(19) -0.019(2) -0.0099(18)
C15 0.0555(18) 0.0590(18) 0.0665(18) -0.0155(16) 0.0295(16) -0.0038(16)
C16 0.0658(19) 0.0715(19) 0.081(2) -0.0196(18) 0.0313(17) 0.0014(17)
C17 0.072(2) 0.0672(19) 0.082(2) -0.0149(18) 0.0248(18) 0.0112(17)
C18 0.0614(18) 0.0489(17) 0.0540(17) -0.0089(15) 0.0210(15) 0.0091(15)

loop_
_atom_type_symbol
_atom_type_description
_atom_type_scat_dispersion_real
_atom_type_scat_dispersion_imag
_atom_type_scat_source
H H 0.0000 0.0000
;
International Tables for Crystallography
(Vol. C, Table 6.1.1.4)
;
O O 0.0106 0.0060
;
International Tables for Crystallography
(Vol. C, Tables 4.2.6.8 and 6.1.1.4)
;
Ru Ru -1.2594 0.8363
;
International Tables for Crystallography
(Vol. C, Tables 4.2.6.8 and 6.1.1.4)
;
C C 0.0033 0.0016
;
International Tables for Crystallography
(Vol. C, Tables 4.2.6.8 and 6.1.1.4)
;
F F 0.0171 0.0103
;
International Tables for Crystallography
(Vol. C, Tables 4.2.6.8 and 6.1.1.4)
;

loop_
_geom_angle_atom_site_label_1
_geom_angle_atom_site_label_2
_geom_angle_atom_site_label_3
_geom_angle
_geom_angle_site_symmetry_1
_geom_angle_site_symmetry_3
O3 Ru1 O1 88.72(10) . .
O3 Ru1 O4 179.16(10) . 3_566
O1 Ru1 O4 90.82(10) . 3_566
O3 Ru1 O2 89.08(10) . 3_566
O1 Ru1 O2 177.73(10) . 3_566
O4 Ru1 O2 91.37(10) 3_566 3_566
O3 Ru1 Ru1 90.49(7) . 3_566
O1 Ru1 Ru1 89.84(7) . 3_566
O4 Ru1 Ru1 88.79(7) 3_566 3_566
O2 Ru1 Ru1 89.63(7) 3_566 3_566
O3 Ru1 O5 91.11(11) . .
O1 Ru1 O5 93.02(11) . .
O4 Ru1 O5 89.63(11) 3_566 .
O2 Ru1 O5 87.57(11) 3_566 .
Ru1 Ru1 O5 176.75(9) 3_566 .
C1 O1 Ru1 117.3(2) . .
C1 O2 Ru1 117.3(2) . 3_566
C10 O3 Ru1 117.9(2) . .
C10 O4 Ru1 119.3(2) . 3_566
C15 O5 C18 109.5(4) . .
C15 O5 Ru1 118.0(3) . .
C18 O5 Ru1 117.5(3) . .
O1 C1 O2 125.9(3) . .
O1 C1 C2 117.0(3) . .
O2 C1 C2 117.1(3) . .
C3 C2 C8 118.1(3) . .
C3 C2 C1 121.1(3) . .
C8 C2 C1 120.8(3) . .
C5 C3 C2 120.6(4) . .
C5 C3 C4 117.5(4) . .
C2 C3 C4 121.9(3) . .
F3 C4 F1 107.0(3) . .
F3 C4 F2 106.0(3) . .
F1 C4 F2 105.8(3) . .
F3 C4 C3 113.0(3) . .
F1 C4 C3 113.2(3) . .
F2 C4 C3 111.3(3) . .
C6 C5 C3 120.5(4) . .
C6 C5 H5 119.8 . .
C3 C5 H5 119.8 . .
C7 C6 C5 119.6(4) . .
C7 C6 H6 120.2 . .
C5 C6 H6 120.2 . .
C6 C7 C8 120.7(4) . .
C6 C7 H7 119.6 . .
C8 C7 H7 119.6 . .
C7 C8 C2 120.5(4) . .
C7 C8 C9 117.6(3) . .
C2 C8 C9 121.8(3) . .
F4 C9 F5 107.8(3) . .
F4 C9 F6 106.1(3) . .
F5 C9 F6 105.6(3) . .
F4 C9 C8 113.2(4) . .
F5 C9 C8 112.7(3) . .
F6 C9 C8 111.0(3) . .
O4 C10 O3 123.5(3) . .
O4 C10 C11 119.4(3) . .
O3 C10 C11 117.2(3) . .
C13 C11 C12 109.7(4) . .
C13 C11 C10 110.6(3) . .
C12 C11 C10 108.2(3) . .
C13 C11 C14 111.5(4) . .
C12 C11 C14 108.3(4) . .
C10 C11 C14 108.5(3) . .
C11 C12 H12A 109.5 . .
C11 C12 H12B 109.5 . .
H12A C12 H12B 109.5 . .
C11 C12 H12C 109.5 . .
H12A C12 H12C 109.5 . .
H12B C12 H12C 109.5 . .
C11 C13 H13A 109.5 . .
C11 C13 H13B 109.5 . .
H13A C13 H13B 109.5 . .
C11 C13 H13C 109.5 . .
H13A C13 H13C 109.5 . .
H13B C13 H13C 109.5 . .
C11 C14 H14A 109.5 . .
C11 C14 H14B 109.5 . .
H14A C14 H14B 109.5 . .
C11 C14 H14C 109.5 . .
H14A C14 H14C 109.5 . .
H14B C14 H14C 109.5 . .
O5 C15 C16 105.9(5) . .
O5 C15 H15A 110.6 . .
C16 C15 H15A 110.6 . .
O5 C15 H15B 110.6 . .
C16 C15 H15B 110.6 . .
H15A C15 H15B 108.7 . .
C17 C16 C15 104.1(6) . .
C17 C16 H16A 110.9 . .
C15 C16 H16A 110.9 . .
C17 C16 H16B 110.9 . .
C15 C16 H16B 110.9 . .
H16A C16 H16B 109.0 . .
C16 C17 C18 109.0(6) . .
C16 C17 H17A 109.9 . .
C18 C17 H17A 109.9 . .
C16 C17 H17B 109.9 . .
C18 C17 H17B 109.9 . .
H17A C17 H17B 108.3 . .
O5 C18 C17 103.6(5) . .
O5 C18 H18A 111.0 . .
C17 C18 H18A 111.0 . .
O5 C18 H18B 111.0 . .
C17 C18 H18B 111.0 . .
H18A C18 H18B 109.0 . .

loop_
_geom_bond_atom_site_label_1
_geom_bond_atom_site_label_2
_geom_bond_distance
_geom_bond_site_symmetry_2
Ru1 O3 2.059(3) .
Ru1 O1 2.069(2) .
Ru1 O4 2.070(2) 3_566
Ru1 O2 2.071(2) 3_566
Ru1 Ru1 2.2632(6) 3_566
Ru1 O5 2.339(3) .
F1 C4 1.340(5) .
F2 C4 1.353(5) .
F3 C4 1.339(5) .
F4 C9 1.337(5) .
F5 C9 1.338(5) .
F6 C9 1.353(5) .
O1 C1 1.258(4) .
O2 C1 1.263(4) .
O2 Ru1 2.071(2) 3_566
O3 C10 1.274(4) .
O4 C10 1.266(4) .
O4 Ru1 2.070(2) 3_566
O5 C15 1.418(7) .
O5 C18 1.444(6) .
C1 C2 1.511(5) .
C2 C3 1.403(5) .
C2 C8 1.404(5) .
C3 C5 1.394(5) .
C3 C4 1.502(6) .
C5 C6 1.381(6) .
C5 H5 0.9500 .
C6 C7 1.381(6) .
C6 H6 0.9500 .
C7 C8 1.390(5) .
C7 H7 0.9500 .
C8 C9 1.504(6) .
C10 C11 1.532(5) .
C11 C13 1.514(6) .
C11 C12 1.522(6) .
C11 C14 1.538(6) .
C12 H12A 0.9800 .
C12 H12B 0.9800 .
C12 H12C 0.9800 .
C13 H13A 0.9800 .
C13 H13B 0.9800 .
C13 H13C 0.9800 .
C14 H14A 0.9800 .
C14 H14B 0.9800 .
C14 H14C 0.9800 .
C15 C16 1.492(8) .
C15 H15A 0.9900 .
C15 H15B 0.9900 .
C16 C17 1.388(10) .
C16 H16A 0.9900 .
C16 H16B 0.9900 .
C17 C18 1.493(9) .
C17 H17A 0.9900 .
C17 H17B 0.9900 .
C18 H18A 0.9900 .
C18 H18B 0.9900 .

loop_
_geom_torsion_atom_site_label_1
_geom_torsion_atom_site_label_2
_geom_torsion_atom_site_label_3
_geom_torsion_atom_site_label_4
_geom_torsion
_geom_torsion_site_symmetry_1
Ru1 O1 C1 O2 0.3(5) .
Ru1 O1 C1 C2 179.6(2) .
Ru1 O2 C1 O1 2.2(5) 3_566
Ru1 O2 C1 C2 -177.1(2) 3_566
O1 C1 C2 C3 54.6(5) .
O2 C1 C2 C3 -126.1(4) .
O1 C1 C2 C8 -125.2(4) .
O2 C1 C2 C8 54.2(5) .
C8 C2 C3 C5 -0.4(6) .
C1 C2 C3 C5 179.8(4) .
C8 C2 C3 C4 179.9(4) .
C1 C2 C3 C4 0.1(6) .
C5 C3 C4 F3 99.6(4) .
C2 C3 C4 F3 -80.7(5) .
C5 C3 C4 F1 -138.5(4) .
C2 C3 C4 F1 41.2(5) .
C5 C3 C4 F2 -19.5(5) .
C2 C3 C4 F2 160.2(4) .
C2 C3 C5 C6 -0.6(6) .
C4 C3 C5 C6 179.1(4) .
C3 C5 C6 C7 1.0(7) .
C5 C6 C7 C8 -0.3(7) .
C6 C7 C8 C2 -0.8(6) .
C6 C7 C8 C9 177.8(4) .
C3 C2 C8 C7 1.1(6) .
C1 C2 C8 C7 -179.1(4) .
C3 C2 C8 C9 -177.4(4) .
C1 C2 C8 C9 2.3(6) .
C7 C8 C9 F4 96.5(4) .
C2 C8 C9 F4 -84.9(5) .
C7 C8 C9 F5 -140.8(4) .
C2 C8 C9 F5 37.8(5) .
C7 C8 C9 F6 -22.6(5) .
C2 C8 C9 F6 156.0(4) .
Ru1 O4 C10 O3 0.4(5) 3_566
Ru1 O4 C10 C11 -179.0(3) 3_566
Ru1 O3 C10 O4 -0.9(5) .
Ru1 O3 C10 C11 178.5(2) .
O4 C10 C11 C13 5.2(5) .
O3 C10 C11 C13 -174.2(4) .
O4 C10 C11 C12 125.3(4) .
O3 C10 C11 C12 -54.1(5) .
O4 C10 C11 C14 -117.4(4) .
O3 C10 C11 C14 63.2(5) .
C18 O5 C15 C16 -16.7(7) .
Ru1 O5 C15 C16 -154.8(4) .
O5 C15 C16 C17 27.0(8) .
C15 C16 C17 C18 -27.2(8) .
C15 O5 C18 C17 0.5(7) .
Ru1 O5 C18 C17 138.9(4) .
C16 C17 C18 O5 17.4(8) .
